data_7716328
loop_
_publ_author_name
'Patel, Unnati'
'Parmar, Bhavesh'
'Singh, Manpreet'
'Dadhania, Abhishek'
'Suresh, Eringathodi'

_publ_section_title
;
 A mechanochemically synthesized Schiff-base engineered 2D mixed-linker
 MOF for CO<sub>2</sub> capture and cationic dye removal.
;
_journal_issue 26
_journal_name_full 'Dalton transactions (Cambridge, England : 2003)'
_journal_page_first 11165
_journal_page_last 11176
_journal_paper_doi 10.1039/d4dt00661e
_journal_volume 53
_journal_year 2024
_chemical_formula_sum 'C20 H14 Cd N4 O6'
_chemical_formula_weight 518.75
_chemical_name_common CdlL1PHOH
_space_group_crystal_system triclinic
_space_group_IT_number 2
_space_group_name_Hall '-P 1'
_space_group_name_H-M_alt 'P -1'
_atom_sites_solution_hydrogens mixed
_audit_update_record
;
2023-02-10 deposited with the CCDC.	2024-05-29 downloaded from the CCDC.
;
_cell_angle_alpha 104.788(10)
_cell_angle_beta 92.695(11)
_cell_angle_gamma 104.240(10)
_cell_formula_units_Z 2
_cell_length_a 9.259(3)
_cell_length_b 10.309(4)
_cell_length_c 12.640(4)
_cell_measurement_reflns_used 8998
_cell_measurement_temperature 158.(2)
_cell_measurement_theta_max 29.2110
_cell_measurement_theta_min 2.2851
_cell_volume 1122.9(7)
_computing_cell_refinement 'Bruker SAINT'
_computing_data_collection 'Bruker APEX2'
_computing_data_reduction 'Bruker SAINT'
_computing_molecular_graphics 'Bruker SHELXTL'
_computing_publication_material 'Bruker SHELXTL'
_computing_structure_refinement 'SHELXL-2014 (Sheldrick 2014)'
_computing_structure_solution 'SHELXS-97 (Sheldrick 2008)'
_diffrn_ambient_temperature 158.(2)
_diffrn_detector_area_resol_mean 7.3910
_diffrn_measured_fraction_theta_full 0.948
_diffrn_measured_fraction_theta_max 0.948
_diffrn_measurement_device_type 'Bruker D8 Quest'
_diffrn_measurement_method '\f and \w scans'
_diffrn_radiation_type MoK\a
_diffrn_radiation_wavelength 0.71073
_diffrn_reflns_av_R_equivalents 0.0718
_diffrn_reflns_av_unetI/netI 0.0678
_diffrn_reflns_limit_h_max 12
_diffrn_reflns_limit_h_min -12
_diffrn_reflns_limit_k_max 14
_diffrn_reflns_limit_k_min -14
_diffrn_reflns_limit_l_max 17
_diffrn_reflns_limit_l_min -17
_diffrn_reflns_number 28595
_diffrn_reflns_theta_full 29.83
_diffrn_reflns_theta_max 29.83
_diffrn_reflns_theta_min 2.29
_diffrn_source 'MICRO FOCUS TUBE'
_exptl_absorpt_coefficient_mu 1.014
_exptl_absorpt_correction_T_max 0.9530
_exptl_absorpt_correction_T_min 0.8050
_exptl_absorpt_correction_type multi-scan
_exptl_absorpt_process_details SADABS
_exptl_crystal_colour yellow
_exptl_crystal_density_diffrn 1.534
_exptl_crystal_density_method 'not measured'
_exptl_crystal_description PLATE
_exptl_crystal_F_000 516
_exptl_crystal_size_max 0.224
_exptl_crystal_size_mid 0.150
_exptl_crystal_size_min 0.048
_refine_diff_density_max 1.124
_refine_diff_density_min -1.005
_refine_ls_extinction_method none
_refine_ls_goodness_of_fit_ref 1.060
_refine_ls_hydrogen_treatment mixed
_refine_ls_matrix_type full
_refine_ls_number_parameters 297
_refine_ls_number_reflns 6116
_refine_ls_number_restraints 0
_refine_ls_restrained_S_all 1.060
_refine_ls_R_factor_all 0.0823
_refine_ls_R_factor_gt 0.0514
_refine_ls_shift/su_max 0.000
_refine_ls_shift/su_mean 0.000
_refine_ls_structure_factor_coef Fsqd
_refine_ls_weighting_details 'w=1/[\s^2^(Fo^2^)+(0.0315P)^2^+2.9469P] where P=(Fo^2^+2Fc^2^)/3'
_refine_ls_weighting_scheme calc
_refine_ls_wR_factor_gt 0.1042
_refine_ls_wR_factor_ref 0.1195
_reflns_number_gt 4606
_reflns_number_total 6116
_reflns_threshold_expression 'I > 2\s(I)'
_cod_data_source_file d4dt00661e2.cif
_cod_data_source_block UP30_ADES-7
_cod_depositor_comments
;
The following automatic conversions were performed:

data item '_exptl_absorpt_correction_type' value 'MULTI SCAN' was
changed to 'multi-scan' in accordance with the
/home/data/users/saulius/crontab/automatic-downloads/rss-feeds/RSC/lib/dictionaries/cif_core.dic
dictionary named 'cif_core.dic' version 2.4.2 last updated on
2011-04-26.

Automatic conversion script
Id: cif_fix_values 8170 2020-07-09 18:12:32Z antanas 

 Adding full bibliography for 7716328.cif.
;
_cod_original_cell_volume 1122.9(6)
_cod_database_code 7716328

loop_
_space_group_symop_operation_xyz
'x, y, z'
'-x, -y, -z'

loop_
_atom_site_type_symbol
_atom_site_label
_atom_site_fract_x
_atom_site_fract_y
_atom_site_fract_z
_atom_site_U_iso_or_equiv
_atom_site_adp_type
_atom_site_calc_flag
_atom_site_refinement_flags_adp
_atom_site_refinement_flags_occupancy
_atom_site_refinement_flags_posn
_atom_site_occupancy
_atom_site_disorder_assembly
_atom_site_disorder_group
Cd Cd01 0.10875(4) -0.09204(3) 0.58671(3) 0.02886(10) Uani d . . . 1 . .
O O1 0.2490(4) 0.1291(3) 0.6554(3) 0.0445(8) Uani d . . . 1 . .
O O2 0.1034(4) 0.1694(4) 0.5325(3) 0.0579(11) Uani d . . . 1 . .
O O3 0.5302(4) 0.5802(4) 0.9033(3) 0.0510(9) Uani d . . . 1 . .
H H3C 0.514489 0.642759 0.955065 0.077 Uiso calc U . R 1 . .
O O4 0.2621(4) 0.8374(3) 0.7063(3) 0.0388(7) Uani d . . . 1 . .
O O5 0.0919(4) 0.6744(3) 0.5846(3) 0.0460(8) Uani d . . . 1 . .
O O6 0.3862(5) -0.2715(4) 0.0621(3) 0.0726(13) Uani d . . . 1 . .
N N1 0.2446(4) -0.1204(4) 0.4363(3) 0.0359(9) Uani d . . . 1 . .
N N2 0.5652(5) -0.0729(5) 0.1267(3) 0.0406(10) Uani d . . . 1 . .
N N3 0.6286(4) -0.0969(4) 0.0300(3) 0.0410(9) Uani d . . . 1 . .
N N4 0.9643(4) -0.0509(4) -0.2663(3) 0.0378(9) Uani d . . . 1 . .
C C1 0.1973(5) 0.2107(4) 0.6146(4) 0.0319(9) Uani d . . . 1 . .
C C2 0.2559(5) 0.3632(4) 0.6710(4) 0.0311(9) Uani d . . . 1 . .
C C3 0.3650(5) 0.4057(5) 0.7609(4) 0.0349(10) Uani d . . . 1 . .
C C4 0.4195(5) 0.5441(5) 0.8187(4) 0.0347(10) Uani d . . . 1 . .
C C5 0.3652(5) 0.6433(4) 0.7846(4) 0.0345(10) Uani d . . . 1 . .
C C6 0.2553(5) 0.6017(4) 0.6954(4) 0.0296(9) Uani d . . . 1 . .
C C7 0.2006(5) 0.4608(4) 0.6368(4) 0.0314(9) Uani d . . . 1 . .
C C8 0.1987(5) 0.7104(4) 0.6594(4) 0.0323(9) Uani d . . . 1 . .
C C9 0.2197(6) -0.2438(5) 0.3626(4) 0.0518(14) Uani d . . . 1 . .
H H9 0.154644 -0.32227 0.377563 0.062 Uiso calc U . R 1 . .
C C10 0.2840(6) -0.2630(5) 0.2657(4) 0.0506(14) Uani d . . . 1 . .
H H10 0.26264 -0.352551 0.21461 0.061 Uiso calc U . R 1 . .
C C11 0.3807(5) -0.1488(5) 0.2442(4) 0.0355(10) Uani d . . . 1 . .
C C12 0.4098(5) -0.0215(5) 0.3210(4) 0.0421(11) Uani d . . . 1 . .
H H12 0.477016 0.058279 0.309501 0.051 Uiso calc U . R 1 . .
C C13 0.3387(5) -0.0126(5) 0.4154(4) 0.0417(11) Uani d . . . 1 . .
H H13 0.358334 0.075642 0.46815 0.05 Uiso calc U . R 1 . .
C C14 0.4453(5) -0.1712(5) 0.1371(4) 0.0403(11) Uani d . . . 1 . .
C C15 0.7404(6) 0.0008(6) 0.0224(4) 0.0432(12) Uani d . . . 1 . .
H H15 0.774137 0.084522 0.080337 0.052 Uiso calc U . R 1 . .
C C16 0.8154(5) -0.0198(5) -0.0783(4) 0.0369(10) Uani d . . . 1 . .
C C17 0.7876(6) -0.1467(5) -0.1567(4) 0.0484(13) Uani d . . . 1 . .
H H17 0.717052 -0.226106 -0.147538 0.058 Uiso calc U . R 1 . .
C C18 0.8637(6) -0.1568(5) -0.2484(4) 0.0471(13) Uani d . . . 1 . .
H H18 0.842783 -0.244574 -0.301867 0.057 Uiso calc U . R 1 . .
C C19 0.9914(6) 0.0714(5) -0.1898(4) 0.0449(12) Uani d . . . 1 . .
H H19 1.063362 0.148831 -0.200649 0.054 Uiso calc U . R 1 . .
C C20 0.9204(6) 0.0907(5) -0.0963(4) 0.0450(12) Uani d . . . 1 . .
H H20 0.943566 0.17969 -0.044242 0.054 Uiso calc U . R 1 . .
H H3 0.402(5) 0.339(5) 0.784(4) 0.040(13) Uiso d . . . 1 . .
H H2C 0.615(6) 0.000(6) 0.180(5) 0.062(18) Uiso d . . . 1 . .
H H5 0.404(5) 0.745(5) 0.832(4) 0.048(14) Uiso d . . . 1 . .
H H7 0.113(5) 0.437(4) 0.579(3) 0.025(11) Uiso d . . . 1 . .

loop_
_atom_site_aniso_label
_atom_site_aniso_U_11
_atom_site_aniso_U_22
_atom_site_aniso_U_33
_atom_site_aniso_U_12
_atom_site_aniso_U_13
_atom_site_aniso_U_23
Cd01 0.03630(18) 0.02415(15) 0.02816(17) 0.01068(12) 0.00699(12) 0.00765(11)
O1 0.066(2) 0.0223(16) 0.046(2) 0.0124(15) 0.0087(17) 0.0097(14)
O2 0.047(2) 0.039(2) 0.069(3) 0.0101(16) -0.0221(19) -0.0124(18)
O3 0.066(2) 0.043(2) 0.040(2) 0.0205(18) -0.0155(18) 0.0024(16)
O4 0.052(2) 0.0193(14) 0.0415(18) 0.0082(13) -0.0022(15) 0.0050(13)
O5 0.056(2) 0.0274(17) 0.049(2) 0.0097(15) -0.0162(17) 0.0067(15)
O6 0.083(3) 0.063(3) 0.047(2) -0.007(2) 0.025(2) -0.004(2)
N1 0.041(2) 0.034(2) 0.035(2) 0.0113(16) 0.0162(17) 0.0093(16)
N2 0.042(2) 0.048(3) 0.026(2) 0.0090(19) 0.0090(18) 0.0034(18)
N3 0.044(2) 0.056(3) 0.028(2) 0.018(2) 0.0141(17) 0.0121(18)
N4 0.044(2) 0.041(2) 0.030(2) 0.0152(18) 0.0126(17) 0.0081(17)
C1 0.032(2) 0.023(2) 0.038(2) 0.0067(17) 0.0090(19) 0.0034(17)
C2 0.035(2) 0.024(2) 0.034(2) 0.0102(17) 0.0036(18) 0.0065(17)
C3 0.045(3) 0.027(2) 0.035(2) 0.0157(19) -0.001(2) 0.0083(18)
C4 0.040(2) 0.031(2) 0.030(2) 0.0108(19) -0.0056(19) 0.0047(18)
C5 0.045(3) 0.022(2) 0.034(2) 0.0103(18) -0.002(2) 0.0031(17)
C6 0.035(2) 0.024(2) 0.031(2) 0.0091(17) 0.0028(18) 0.0087(17)
C7 0.032(2) 0.026(2) 0.036(2) 0.0080(17) 0.0024(19) 0.0088(18)
C8 0.037(2) 0.026(2) 0.035(2) 0.0073(18) 0.0087(19) 0.0102(18)
C9 0.068(4) 0.039(3) 0.049(3) 0.012(3) 0.027(3) 0.014(2)
C10 0.066(4) 0.037(3) 0.044(3) 0.009(2) 0.023(3) 0.007(2)
C11 0.037(2) 0.045(3) 0.027(2) 0.015(2) 0.0094(19) 0.0098(19)
C12 0.040(3) 0.041(3) 0.045(3) 0.009(2) 0.014(2) 0.012(2)
C13 0.046(3) 0.039(3) 0.039(3) 0.012(2) 0.014(2) 0.005(2)
C14 0.041(3) 0.043(3) 0.032(2) 0.010(2) 0.004(2) 0.001(2)
C15 0.047(3) 0.053(3) 0.033(3) 0.017(2) 0.016(2) 0.013(2)
C16 0.042(3) 0.045(3) 0.028(2) 0.015(2) 0.011(2) 0.012(2)
C17 0.053(3) 0.044(3) 0.044(3) 0.003(2) 0.021(2) 0.011(2)
C18 0.051(3) 0.040(3) 0.042(3) 0.003(2) 0.015(2) 0.003(2)
C19 0.049(3) 0.041(3) 0.040(3) 0.006(2) 0.016(2) 0.008(2)
C20 0.054(3) 0.042(3) 0.035(3) 0.012(2) 0.015(2) 0.003(2)

loop_
_atom_type_symbol
_atom_type_description
_atom_type_scat_dispersion_real
_atom_type_scat_dispersion_imag
_atom_type_scat_source
C C 0.0033 0.0016 'International Tables Vol C Tables 4.2.6.8 and 6.1.1.4'
H H 0.0000 0.0000 'International Tables Vol C Tables 4.2.6.8 and 6.1.1.4'
Cd Cd -0.8075 1.2024 'International Tables Vol C Tables 4.2.6.8 and 6.1.1.4'
N N 0.0061 0.0033 'International Tables Vol C Tables 4.2.6.8 and 6.1.1.4'
O O 0.0106 0.0060 'International Tables Vol C Tables 4.2.6.8 and 6.1.1.4'

loop_
_geom_angle_atom_site_label_1
_geom_angle_atom_site_label_2
_geom_angle_atom_site_label_3
_geom_angle_site_symmetry_1
_geom_angle_site_symmetry_3
_geom_angle
_geom_angle_publ_flag
O1 Cd01 O2 . 2_556 127.54(13) ?
O1 Cd01 N1 . . 90.67(13) ?
O2 Cd01 N1 2_556 . 88.40(15) ?
O1 Cd01 N4 . 1_456 87.58(13) ?
O2 Cd01 N4 2_556 1_456 89.46(15) ?
N1 Cd01 N4 . 1_456 175.60(14) ?
O1 Cd01 O5 . 1_545 143.82(12) ?
O2 Cd01 O5 2_556 1_545 88.61(13) ?
N1 Cd01 O5 . 1_545 88.86(13) ?
N4 Cd01 O5 1_456 1_545 94.94(13) ?
O1 Cd01 O4 . 1_545 89.28(12) ?
O2 Cd01 O4 2_556 1_545 142.73(13) ?
N1 Cd01 O4 . 1_545 97.77(13) ?
N4 Cd01 O4 1_456 1_545 86.26(13) ?
O5 Cd01 O4 1_545 1_545 55.03(11) ?
O1 Cd01 C8 . 1_545 116.70(13) ?
O2 Cd01 C8 2_556 1_545 115.73(14) ?
N1 Cd01 C8 . 1_545 92.84(13) ?
N4 Cd01 C8 1_456 1_545 91.56(13) ?
O5 Cd01 C8 1_545 1_545 27.33(12) ?
O4 Cd01 C8 1_545 1_545 27.73(12) ?
C1 O1 Cd01 . . 110.8(3) ?
C1 O2 Cd01 . 2_556 165.9(4) ?
C4 O3 H3C . . 109.5 ?
C8 O4 Cd01 . 1_565 91.0(3) ?
C8 O5 Cd01 . 1_565 92.3(3) ?
C13 N1 C9 . . 117.7(4) ?
C13 N1 Cd01 . . 121.3(3) ?
C9 N1 Cd01 . . 120.7(3) ?
C14 N2 N3 . . 117.7(4) ?
C14 N2 H2C . . 125.(4) ?
N3 N2 H2C . . 116.(4) ?
C15 N3 N2 . . 115.8(4) ?
C18 N4 C19 . . 116.8(4) ?
C18 N4 Cd01 . 1_654 119.4(3) ?
C19 N4 Cd01 . 1_654 123.2(3) ?
O2 C1 O1 . . 122.8(4) ?
O2 C1 C2 . . 120.5(4) ?
O1 C1 C2 . . 116.7(4) ?
C7 C2 C3 . . 120.0(4) ?
C7 C2 C1 . . 121.3(4) ?
C3 C2 C1 . . 118.7(4) ?
C4 C3 C2 . . 121.4(4) ?
C4 C3 H3 . . 119.(3) ?
C2 C3 H3 . . 120.(3) ?
O3 C4 C3 . . 118.9(4) ?
O3 C4 C5 . . 121.9(4) ?
C3 C4 C5 . . 119.1(4) ?
C6 C5 C4 . . 119.8(4) ?
C6 C5 H5 . . 122.(3) ?
C4 C5 H5 . . 118.(3) ?
C5 C6 C7 . . 120.8(4) ?
C5 C6 C8 . . 119.1(4) ?
C7 C6 C8 . . 120.1(4) ?
C2 C7 C6 . . 118.9(4) ?
C2 C7 H7 . . 124.(2) ?
C6 C7 H7 . . 116.(2) ?
O5 C8 O4 . . 121.5(4) ?
O5 C8 C6 . . 120.0(4) ?
O4 C8 C6 . . 118.4(4) ?
O5 C8 Cd01 . 1_565 60.3(2) ?
O4 C8 Cd01 . 1_565 61.3(2) ?
C6 C8 Cd01 . 1_565 176.8(3) ?
N1 C9 C10 . . 123.0(5) ?
N1 C9 H9 . . 118.5 ?
C10 C9 H9 . . 118.5 ?
C9 C10 C11 . . 118.7(5) ?
C9 C10 H10 . . 120.7 ?
C11 C10 H10 . . 120.7 ?
C12 C11 C10 . . 118.7(4) ?
C12 C11 C14 . . 123.5(4) ?
C10 C11 C14 . . 117.8(4) ?
C11 C12 C13 . . 118.3(4) ?
C11 C12 H12 . . 120.9 ?
C13 C12 H12 . . 120.9 ?
N1 C13 C12 . . 123.6(4) ?
N1 C13 H13 . . 118.2 ?
C12 C13 H13 . . 118.2 ?
O6 C14 N2 . . 122.1(5) ?
O6 C14 C11 . . 119.9(5) ?
N2 C14 C11 . . 117.9(4) ?
N3 C15 C16 . . 118.4(5) ?
N3 C15 H15 . . 120.8 ?
C16 C15 H15 . . 120.8 ?
C20 C16 C17 . . 117.3(4) ?
C20 C16 C15 . . 119.6(4) ?
C17 C16 C15 . . 123.1(4) ?
C18 C17 C16 . . 119.2(4) ?
C18 C17 H17 . . 120.4 ?
C16 C17 H17 . . 120.4 ?
N4 C18 C17 . . 123.7(5) ?
N4 C18 H18 . . 118.1 ?
C17 C18 H18 . . 118.1 ?
N4 C19 C20 . . 123.2(5) ?
N4 C19 H19 . . 118.4 ?
C20 C19 H19 . . 118.4 ?
C19 C20 C16 . . 119.7(5) ?
C19 C20 H20 . . 120.2 ?
C16 C20 H20 . . 120.2 ?

loop_
_geom_bond_atom_site_label_1
_geom_bond_atom_site_label_2
_geom_bond_site_symmetry_2
_geom_bond_distance
_geom_bond_publ_flag
Cd01 O1 . 2.250(3) ?
Cd01 O2 2_556 2.258(4) ?
Cd01 N1 . 2.325(3) ?
Cd01 N4 1_456 2.352(4) ?
Cd01 O5 1_545 2.367(3) ?
Cd01 O4 1_545 2.387(3) ?
Cd01 C8 1_545 2.722(4) ?
O1 C1 . 1.265(5) ?
O2 C1 . 1.234(6) ?
O3 C4 . 1.356(5) ?
O3 H3C . 0.84 ?
O4 C8 . 1.266(5) ?
O5 C8 . 1.250(5) ?
O6 C14 . 1.200(6) ?
N1 C13 . 1.327(6) ?
N1 C9 . 1.329(6) ?
N2 C14 . 1.343(6) ?
N2 N3 . 1.373(5) ?
N2 H2C . 0.88(6) ?
N3 C15 . 1.281(6) ?
N4 C18 . 1.324(6) ?
N4 C19 . 1.337(6) ?
C1 C2 . 1.499(6) ?
C2 C7 . 1.384(6) ?
C2 C3 . 1.388(6) ?
C3 C4 . 1.379(6) ?
C3 H3 . 0.94(5) ?
C4 C5 . 1.394(6) ?
C5 C6 . 1.386(6) ?
C5 H5 . 1.03(5) ?
C6 C7 . 1.403(6) ?
C6 C8 . 1.504(6) ?
C7 H7 . 1.00(4) ?
C9 C10 . 1.377(7) ?
C9 H9 . 0.95 ?
C10 C11 . 1.389(7) ?
C10 H10 . 0.95 ?
C11 C12 . 1.374(6) ?
C11 C14 . 1.492(6) ?
C12 C13 . 1.383(6) ?
C12 H12 . 0.95 ?
C13 H13 . 0.95 ?
C15 C16 . 1.471(6) ?
C15 H15 . 0.95 ?
C16 C20 . 1.379(6) ?
C16 C17 . 1.382(7) ?
C17 C18 . 1.380(6) ?
C17 H17 . 0.95 ?
C18 H18 . 0.95 ?
C19 C20 . 1.373(6) ?
C19 H19 . 0.95 ?
C20 H20 . 0.95 ?
